data_4033271
loop_
_publ_author_name
'Pancholi, Alpa K.'
'Iacobini, Gregory P.'
'Clarkson, Guy J.'
'Porter, David W.'
'Shipman, Michael'

_publ_section_title
;
 Synthesis of 4,5-diazaspiro[2.3]hexanes and 1,2-diazaspiro[3.3]heptanes
 as hexahydropyridazine analogues.
;
_journal_name_full 'The Journal of organic chemistry'
_journal_paper_doi 10.1021/acs.joc.7b02622
_journal_year 2017
_chemical_formula_moiety 'C14 H22 F2 N2 O4'
_chemical_formula_sum 'C14 H22 F2 N2 O4'
_chemical_formula_weight 320.33
_space_group_crystal_system monoclinic
_space_group_IT_number 14
_space_group_name_Hall '-P 2ybc'
_space_group_name_H-M_alt 'P 1 21/c 1'
_symmetry_space_group_name_Hall '-P 2ybc'
_symmetry_space_group_name_H-M 'P 1 21/c 1'
_atom_sites_solution_hydrogens geom
_atom_sites_solution_primary dual
_audit_creation_date 2016-12-06
_audit_creation_method
;
Olex2 1.2
(compiled 2016.11.24 svn.r3356 for OlexSys, GUI svn.r5267)
;
_cell_angle_alpha 90
_cell_angle_beta 102.1203(7)
_cell_angle_gamma 90
_cell_formula_units_Z 4
_cell_length_a 14.02756(10)
_cell_length_b 5.73781(4)
_cell_length_c 21.00103(12)
_cell_measurement_reflns_used 26875
_cell_measurement_temperature 150(2)
_cell_measurement_theta_max 73.4270
_cell_measurement_theta_min 4.2370
_cell_volume 1652.641(19)
_computing_cell_refinement 'CrysAlisPro 1.171.38.43f (Rigaku OD, 2015)'
_computing_data_collection 'CrysAlisPro 1.171.38.43f (Rigaku OD, 2015)'
_computing_data_reduction 'CrysAlisPro 1.171.38.43f (Rigaku OD, 2015)'
_computing_molecular_graphics 'Olex2 (Dolomanov et al., 2009)'
_computing_publication_material 'Olex2 (Dolomanov et al., 2009)'
_computing_structure_refinement 'ShelXL (Sheldrick, 2015)'
_computing_structure_solution 'ShelXT (Sheldrick, 2015)'
_diffrn_ambient_environment N~2~
_diffrn_ambient_temperature 150(2)
_diffrn_detector 'CCD plate'
_diffrn_detector_area_resol_mean 5.3046
_diffrn_detector_type AtlasS2
_diffrn_measured_fraction_theta_full 0.9991
_diffrn_measured_fraction_theta_max 0.9811
_diffrn_measurement_details
;
List of Runs (angles in degrees, time in seconds):

  # Type    Start    End  Width  t~exp~   \w     \q     \k     \f   Frames
--------------------------------------------------------------------------
  1  \w   -113.00 -13.00   1.00    1.00    --  -41.32 -57.00  90.00  100
  2  \w   -116.00 -17.00   1.00    1.00    --  -41.32 -37.00 150.00   99
  3  \w    -33.00  66.00   1.00    1.00    --   41.32 -37.00   0.00   99
  4  \w     57.00 130.00   1.00    1.00    --   41.32 178.00-180.00   73
  5  \w     13.00 114.00   1.00    1.00    --   41.32  57.00 -60.00  101
  6  \w     57.00 130.00   1.00    1.00    --   41.32 178.00-150.00   73
  7  \w     78.00 178.00   1.00    4.00    --  107.00  61.00-180.00  100
  8  \w     74.00 178.00   1.00    4.00    --  107.00  77.00 -90.00  104
  9  \w     34.00 121.00   1.00    4.00    --  107.00-125.00 -60.00   87
 10  \w     74.00 178.00   1.00    4.00    --  107.00  77.00 120.00  104
 11  \w     74.00 178.00   1.00    4.00    --  107.00  77.00  90.00  104
 12  \w     24.00 109.00   1.00    4.00    --  107.00 -94.00-180.00   85
 13  \w     74.00 178.00   1.00    4.00    --  107.00  77.00 150.00  104
 14  \w     74.00 178.00   1.00    4.00    --  107.00  77.00-150.00  104
 15  \w     78.00 178.00   1.00    4.00    --  107.00  61.00 120.00  100
 16  \w     81.00 178.00   1.00    4.00    --  107.00  45.00 -30.00   97
 17  \w     74.00 178.00   1.00    4.00    --  107.00  77.00  60.00  104
 18  \w     78.00 178.00   1.00    4.00    --  107.00  61.00 150.00  100
 19  \w     78.00 178.00   1.00    4.00    --  107.00  61.00  90.00  100
 20  \w     79.00 178.00   1.00    4.00    --  107.00  30.00 150.00   99
 21  \w     81.00 178.00   1.00    4.00    --  107.00  45.00 150.00   97
 22  \w     31.00 140.00   1.00    4.00    --  107.00 -77.00  60.00  109
 23  \w     81.00 178.00   1.00    4.00    --  107.00  45.00-180.00   97
 24  \w     81.00 178.00   1.00    4.00    --  107.00  45.00 120.00   97
 25  \w     79.00 178.00   1.00    4.00    --  107.00  30.00-150.00   99
 26  \w     81.00 178.00   1.00    4.00    --  107.00  45.00  90.00   97
 27  \w    -66.00  33.00   1.00    1.00    --  -41.32  37.00-120.00   99
 28  \w   -117.00  -9.00   1.00    1.00    --  -41.32 -77.00  30.00  108
 29  \w   -117.00  -9.00   1.00    1.00    --  -41.32 -77.00 -60.00  108
 30  \w   -117.00  -9.00   1.00    1.00    --  -41.32 -77.00-180.00  108
 31  \w    -32.00  67.00   1.00    1.00    --   41.32 -43.00-119.00   99
 32  \w     55.00 128.00   1.00    1.00    --   41.32-178.00   0.00   73
 33  \w     74.00 178.00   1.00    4.00    --  107.00  77.00   0.00  104
 34  \w     74.00 178.00   1.00    4.00    --  107.00  77.00-180.00  104
 35  \w     34.00 121.00   1.00    4.00    --  107.00-125.00  60.00   87
 36  \w     74.00 178.00   1.00    4.00    --  107.00  77.00 -30.00  104
 37  \w     78.00 178.00   1.00    4.00    --  107.00  61.00-150.00  100
 38  \w     74.00 178.00   1.00    4.00    --  107.00  77.00  30.00  104
 39  \w     74.00 178.00   1.00    4.00    --  107.00  77.00 -60.00  104
 40  \w     78.00 178.00   1.00    4.00    --  107.00  61.00  30.00  100
 41  \w     78.00 178.00   1.00    4.00    --  107.00  61.00 -90.00  100
 42  \w     74.00 178.00   1.00    4.00    --  107.00  77.00-120.00  104
 43  \w     78.00 178.00   1.00    4.00    --  107.00  61.00-120.00  100
 44  \w     78.00 178.00   1.00    4.00    --  107.00  61.00 -60.00  100
 45  \w     78.00 178.00   1.00    4.00    --  107.00  61.00   0.00  100
 46  \w     78.00 178.00   1.00    4.00    --  107.00  61.00  60.00  100
 47  \w     24.00 109.00   1.00    4.00    --  107.00 -94.00 -30.00   85
;
_diffrn_measurement_device 'four-circle diffractometer'
_diffrn_measurement_device_type 'SuperNova, Dual, Cu at zero, AtlasS2'
_diffrn_measurement_method '\w scans'
_diffrn_orient_matrix_type 'CrysAlisPro convention (1999,Acta A55,543-557)'
_diffrn_orient_matrix_UB_11 0.0143974000
_diffrn_orient_matrix_UB_12 0.1033067000
_diffrn_orient_matrix_UB_13 0.0690702000
_diffrn_orient_matrix_UB_21 -0.0996384000
_diffrn_orient_matrix_UB_22 -0.0990012000
_diffrn_orient_matrix_UB_23 0.0065590000
_diffrn_orient_matrix_UB_31 0.0499560000
_diffrn_orient_matrix_UB_32 -0.2269897000
_diffrn_orient_matrix_UB_33 0.0285674000
_diffrn_radiation_monochromator mirror
_diffrn_radiation_probe x-ray
_diffrn_radiation_type 'Cu K\a'
_diffrn_radiation_wavelength 1.54184
_diffrn_reflns_av_R_equivalents 0.0250
_diffrn_reflns_av_unetI/netI 0.0084
_diffrn_reflns_Laue_measured_fraction_full 1.000
_diffrn_reflns_Laue_measured_fraction_max 0.997
_diffrn_reflns_limit_h_max 17
_diffrn_reflns_limit_h_min -17
_diffrn_reflns_limit_k_max 7
_diffrn_reflns_limit_k_min -7
_diffrn_reflns_limit_l_max 26
_diffrn_reflns_limit_l_min -26
_diffrn_reflns_number 45210
_diffrn_reflns_point_group_measured_fraction_full 1.000
_diffrn_reflns_point_group_measured_fraction_max 0.997
_diffrn_reflns_theta_full 67.684
_diffrn_reflns_theta_max 73.604
_diffrn_reflns_theta_min 4.306
_diffrn_source 'micro-focus sealed X-ray tube'
_diffrn_source_type 'SuperNova (Cu) X-ray Source'
_exptl_absorpt_coefficient_mu 0.927
_exptl_absorpt_correction_T_max 1.00000
_exptl_absorpt_correction_T_min 0.75483
_exptl_absorpt_correction_type multi-scan
_exptl_absorpt_process_details
;
CrysAlisPro 1.171.38.43f (Rigaku Oxford Diffraction, 2015)
Empirical absorption correction using spherical harmonics,
 implemented in SCALE3 ABSPACK scaling algorithm.
;
_exptl_crystal_colour colourless
_exptl_crystal_colour_primary colourless
_exptl_crystal_density_diffrn 1.287
_exptl_crystal_description block
_exptl_crystal_F_000 680
_exptl_crystal_size_max 0.3
_exptl_crystal_size_mid 0.3
_exptl_crystal_size_min 0.16
_refine_diff_density_max 0.232
_refine_diff_density_min -0.220
_refine_diff_density_rms 0.038
_refine_ls_extinction_method none
_refine_ls_goodness_of_fit_ref 1.135
_refine_ls_hydrogen_treatment constr
_refine_ls_matrix_type full
_refine_ls_number_parameters 205
_refine_ls_number_reflns 3327
_refine_ls_number_restraints 0
_refine_ls_restrained_S_all 1.135
_refine_ls_R_factor_all 0.0380
_refine_ls_R_factor_gt 0.0378
_refine_ls_shift/su_max 0.001
_refine_ls_shift/su_mean 0.000
_refine_ls_structure_factor_coef Fsqd
_refine_ls_weighting_details 'w=1/[\s^2^(Fo^2^)+(0.0377P)^2^+0.7706P] where P=(Fo^2^+2Fc^2^)/3'
_refine_ls_weighting_scheme calc
_refine_ls_wR_factor_gt 0.0967
_refine_ls_wR_factor_ref 0.0968
_reflns_Friedel_coverage 0.000
_reflns_number_gt 3302
_reflns_number_total 3327
_reflns_threshold_expression 'I > 2\s(I)'
_cod_data_source_file jo7b02622_si_002.cif
_cod_data_source_block ap7
_cod_original_cell_volume 1652.64(2)
_cod_database_code 4033271
_shelx_space_group_comment
;
The symmetry employed for this shelxl refinement is uniquely defined
by the following loop, which should always be used as a source of
symmetry information in preference to the above space-group names.
They are only intended as comments.
;
_reflns_odcompleteness_completeness 99.91
_reflns_odcompleteness_iscentric 1
_reflns_odcompleteness_theta 69.95
_olex2_refinement_description
;
1. Fixed Uiso
 At 1.2 times of:
  All C(H,H) groups
 At 1.5 times of:
  All C(H,H,H) groups
2.a Secondary CH2 refined with riding coordinates:
 C15(H15A,H15B), C17(H17A,H17B)
2.b Idealised Me refined as rotating group:
 C12(H12A,H12B,H12C), C4(H4A,H4B,H4C), C14(H14A,H14B,H14C), C13(H13A,H13B,
 H13C), C3(H3A,H3B,H3C), C1(H1A,H1B,H1C)
;
_shelx_shelxl_version_number 2014/7
_olex2_submission_special_instructions 'No special instructions were received'
_oxdiff_exptl_absorpt_empirical_details
;
Empirical correction (ABSPACK) includes:
- Absorption correction using spherical harmonics
- Frame scaling
;
_oxdiff_exptl_absorpt_empirical_full_max 1.421
_oxdiff_exptl_absorpt_empirical_full_min 0.700

loop_
_space_group_symop_operation_xyz
'x, y, z'
'-x, y+1/2, -z+1/2'
'-x, -y, -z'
'x, -y-1/2, z-1/2'

loop_
_atom_site_label
_atom_site_type_symbol
_atom_site_fract_x
_atom_site_fract_y
_atom_site_fract_z
_atom_site_U_iso_or_equiv
_atom_site_adp_type
_atom_site_occupancy
_atom_site_site_symmetry_order
_atom_site_calc_flag
_atom_site_refinement_flags_posn
F19 F 1.02124(6) -0.14362(18) 0.70886(5) 0.0427(2) Uani 1 1 d .
F18 F 0.95139(6) 0.13062(17) 0.64202(4) 0.0407(2) Uani 1 1 d .
O10 O 0.78953(7) 0.07219(17) 0.87624(4) 0.0272(2) Uani 1 1 d .
O5 O 0.62192(6) 0.20731(17) 0.67783(4) 0.0266(2) Uani 1 1 d .
O9 O 0.74208(7) 0.38389(17) 0.80994(4) 0.0299(2) Uani 1 1 d .
O6 O 0.72035(7) 0.2050(2) 0.60412(5) 0.0404(3) Uani 1 1 d .
N8 N 0.76191(7) 0.01921(19) 0.76967(5) 0.0223(2) Uani 1 1 d .
N7 N 0.78018(7) 0.1158(2) 0.70927(5) 0.0236(2) Uani 1 1 d .
C9 C 0.76449(9) 0.1830(2) 0.81922(6) 0.0226(3) Uani 1 1 d .
C16 C 0.84940(9) -0.0717(2) 0.70524(6) 0.0250(3) Uani 1 1 d .
C11 C 0.80184(10) 0.2043(2) 0.93814(6) 0.0271(3) Uani 1 1 d .
C15 C 0.84226(9) -0.1544(2) 0.77271(6) 0.0272(3) Uani 1 1 d .
H15A H 0.8213 -0.3187 0.7744 0.033 Uiso 1 1 calc R
H15B H 0.9010 -0.1216 0.8069 0.033 Uiso 1 1 calc R
C6 C 0.70477(9) 0.1768(2) 0.65812(6) 0.0266(3) Uani 1 1 d .
C18 C 0.93477(9) -0.0611(3) 0.67536(7) 0.0309(3) Uani 1 1 d .
C2 C 0.54376(10) 0.3550(2) 0.63945(7) 0.0295(3) Uani 1 1 d .
C17 C 0.85594(11) -0.2218(3) 0.64602(7) 0.0362(3) Uani 1 1 d .
H17A H 0.8674 -0.3910 0.6529 0.043 Uiso 1 1 calc R
H17B H 0.8145 -0.1786 0.6035 0.043 Uiso 1 1 calc R
C12 C 0.70825(11) 0.3293(3) 0.94272(7) 0.0362(3) Uani 1 1 d .
H12A H 0.6539 0.2186 0.9343 0.054 Uiso 1 1 calc GR
H12B H 0.6959 0.4548 0.9104 0.054 Uiso 1 1 calc GR
H12C H 0.7145 0.3952 0.9865 0.054 Uiso 1 1 calc GR
C4 C 0.50630(11) 0.2546(3) 0.57200(7) 0.0388(4) Uani 1 1 d .
H4A H 0.4902 0.0896 0.5757 0.058 Uiso 1 1 calc GR
H4B H 0.5567 0.2697 0.5462 0.058 Uiso 1 1 calc GR
H4C H 0.4478 0.3397 0.5505 0.058 Uiso 1 1 calc GR
C14 C 0.88691(11) 0.3701(3) 0.94301(8) 0.0403(4) Uani 1 1 d .
H14A H 0.8698 0.4936 0.9104 0.061 Uiso 1 1 calc GR
H14B H 0.9439 0.2847 0.9352 0.061 Uiso 1 1 calc GR
H14C H 0.9022 0.4394 0.9866 0.061 Uiso 1 1 calc GR
C13 C 0.82443(14) 0.0127(3) 0.98866(7) 0.0435(4) Uani 1 1 d .
H13A H 0.8842 -0.0681 0.9842 0.065 Uiso 1 1 calc GR
H13B H 0.7702 -0.0985 0.9822 0.065 Uiso 1 1 calc GR
H13C H 0.8335 0.0807 1.0323 0.065 Uiso 1 1 calc GR
C3 C 0.46600(11) 0.3431(3) 0.67991(8) 0.0427(4) Uani 1 1 d .
H3A H 0.4935 0.3963 0.7243 0.064 Uiso 1 1 calc GR
H3B H 0.4433 0.1819 0.6812 0.064 Uiso 1 1 calc GR
H3C H 0.4111 0.4433 0.6604 0.064 Uiso 1 1 calc GR
C1 C 0.58394(14) 0.6003(3) 0.63798(10) 0.0514(4) Uani 1 1 d .
H1A H 0.6326 0.6030 0.6106 0.077 Uiso 1 1 calc GR
H1B H 0.6145 0.6487 0.6823 0.077 Uiso 1 1 calc GR
H1C H 0.5307 0.7075 0.6201 0.077 Uiso 1 1 calc GR

loop_
_atom_site_aniso_label
_atom_site_aniso_U_11
_atom_site_aniso_U_22
_atom_site_aniso_U_33
_atom_site_aniso_U_23
_atom_site_aniso_U_13
_atom_site_aniso_U_12
F19 0.0244(4) 0.0575(6) 0.0475(5) 0.0035(4) 0.0103(4) 0.0092(4)
F18 0.0332(4) 0.0530(6) 0.0388(5) 0.0070(4) 0.0145(4) -0.0051(4)
O10 0.0356(5) 0.0277(5) 0.0176(4) 0.0007(4) 0.0040(3) 0.0017(4)
O5 0.0224(4) 0.0351(5) 0.0225(4) 0.0045(4) 0.0048(3) 0.0047(4)
O9 0.0391(5) 0.0264(5) 0.0245(5) 0.0022(4) 0.0070(4) 0.0029(4)
O6 0.0335(5) 0.0681(8) 0.0208(5) 0.0074(5) 0.0083(4) 0.0071(5)
N8 0.0240(5) 0.0254(5) 0.0184(5) 0.0018(4) 0.0062(4) 0.0010(4)
N7 0.0222(5) 0.0318(6) 0.0180(5) 0.0020(4) 0.0068(4) 0.0016(4)
C9 0.0216(6) 0.0264(6) 0.0201(6) 0.0008(5) 0.0049(4) -0.0021(5)
C16 0.0220(6) 0.0277(6) 0.0259(6) -0.0035(5) 0.0062(5) -0.0004(5)
C11 0.0327(7) 0.0308(7) 0.0167(6) -0.0019(5) 0.0028(5) -0.0011(5)
C15 0.0269(6) 0.0267(6) 0.0294(7) 0.0024(5) 0.0090(5) 0.0038(5)
C6 0.0243(6) 0.0334(7) 0.0219(6) 0.0014(5) 0.0046(5) 0.0005(5)
C18 0.0243(6) 0.0398(8) 0.0302(7) 0.0003(6) 0.0097(5) 0.0020(6)
C2 0.0246(6) 0.0307(7) 0.0315(7) 0.0057(5) 0.0018(5) 0.0056(5)
C17 0.0355(7) 0.0408(8) 0.0337(7) -0.0119(6) 0.0108(6) -0.0001(6)
C12 0.0366(7) 0.0481(9) 0.0252(6) -0.0047(6) 0.0092(6) 0.0025(7)
C4 0.0317(7) 0.0497(9) 0.0309(7) 0.0063(7) -0.0024(6) 0.0026(7)
C14 0.0360(8) 0.0493(9) 0.0336(7) -0.0056(7) 0.0025(6) -0.0108(7)
C13 0.0659(10) 0.0404(9) 0.0218(7) 0.0052(6) 0.0039(7) 0.0052(8)
C3 0.0304(7) 0.0562(10) 0.0427(8) 0.0063(7) 0.0098(6) 0.0138(7)
C1 0.0465(9) 0.0327(9) 0.0724(12) 0.0083(8) 0.0063(8) 0.0010(7)

loop_
_atom_type_symbol
_atom_type_description
_atom_type_scat_dispersion_real
_atom_type_scat_dispersion_imag
_atom_type_scat_source
C C 0.0181 0.0091 'International Tables Vol C Tables 4.2.6.8 and 6.1.1.4'
H H 0.0000 0.0000 'International Tables Vol C Tables 4.2.6.8 and 6.1.1.4'
F F 0.0727 0.0534 'International Tables Vol C Tables 4.2.6.8 and 6.1.1.4'
N N 0.0311 0.0180 'International Tables Vol C Tables 4.2.6.8 and 6.1.1.4'
O O 0.0492 0.0322 'International Tables Vol C Tables 4.2.6.8 and 6.1.1.4'

loop_
_geom_angle_atom_site_label_1
_geom_angle_atom_site_label_2
_geom_angle_atom_site_label_3
_geom_angle
C9 O10 C11 120.17(10)
C6 O5 C2 120.18(10)
N7 N8 C15 91.25(8)
C9 N8 N7 114.29(10)
C9 N8 C15 120.99(10)
N8 N7 C16 90.63(9)
C6 N7 N8 121.77(10)
C6 N7 C16 123.31(11)
O10 C9 N8 107.95(11)
O9 C9 O10 127.85(12)
O9 C9 N8 124.08(11)
N7 C16 C15 90.07(9)
N7 C16 C18 127.30(12)
N7 C16 C17 127.87(11)
C15 C16 C17 127.55(12)
C18 C16 C15 129.27(11)
C18 C16 C17 58.79(9)
O10 C11 C12 110.75(10)
O10 C11 C14 109.01(11)
O10 C11 C13 102.23(11)
C14 C11 C12 112.30(13)
C14 C11 C13 111.28(13)
C13 C11 C12 110.81(12)
N8 C15 C16 87.06(9)
N8 C15 H15A 114.1
N8 C15 H15B 114.1
C16 C15 H15A 114.1
C16 C15 H15B 114.1
H15A C15 H15B 111.3
O5 C6 N7 111.62(11)
O6 C6 O5 128.18(12)
O6 C6 N7 120.12(12)
F19 C18 C16 119.11(12)
F19 C18 C17 120.72(13)
F18 C18 F19 108.73(11)
F18 C18 C16 120.11(12)
F18 C18 C17 119.31(12)
C16 C18 C17 62.85(9)
O5 C2 C4 111.24(11)
O5 C2 C3 101.89(11)
O5 C2 C1 107.77(11)
C4 C2 C3 110.90(13)
C4 C2 C1 112.96(14)
C3 C2 C1 111.48(14)
C16 C17 H17A 117.9
C16 C17 H17B 117.9
C18 C17 C16 58.37(9)
C18 C17 H17A 117.9
C18 C17 H17B 117.9
H17A C17 H17B 115.1
C11 C12 H12A 109.5
C11 C12 H12B 109.5
C11 C12 H12C 109.5
H12A C12 H12B 109.5
H12A C12 H12C 109.5
H12B C12 H12C 109.5
C2 C4 H4A 109.5
C2 C4 H4B 109.5
C2 C4 H4C 109.5
H4A C4 H4B 109.5
H4A C4 H4C 109.5
H4B C4 H4C 109.5
C11 C14 H14A 109.5
C11 C14 H14B 109.5
C11 C14 H14C 109.5
H14A C14 H14B 109.5
H14A C14 H14C 109.5
H14B C14 H14C 109.5
C11 C13 H13A 109.5
C11 C13 H13B 109.5
C11 C13 H13C 109.5
H13A C13 H13B 109.5
H13A C13 H13C 109.5
H13B C13 H13C 109.5
C2 C3 H3A 109.5
C2 C3 H3B 109.5
C2 C3 H3C 109.5
H3A C3 H3B 109.5
H3A C3 H3C 109.5
H3B C3 H3C 109.5
C2 C1 H1A 109.5
C2 C1 H1B 109.5
C2 C1 H1C 109.5
H1A C1 H1B 109.5
H1A C1 H1C 109.5
H1B C1 H1C 109.5

loop_
_geom_bond_atom_site_label_1
_geom_bond_atom_site_label_2
_geom_bond_distance
F19 C18 1.3536(16)
F18 C18 1.3502(17)
O10 C9 1.3360(15)
O10 C11 1.4832(15)
O5 C6 1.3246(15)
O5 C2 1.4827(15)
O9 C9 1.1998(16)
O6 C6 1.2099(16)
N8 N7 1.4555(14)
N8 C9 1.3971(16)
N8 C15 1.4955(16)
N7 C16 1.4633(16)
N7 C6 1.3850(16)
C16 C15 1.5175(18)
C16 C18 1.4653(17)
C16 C17 1.5313(18)
C11 C12 1.517(2)
C11 C14 1.513(2)
C11 C13 1.514(2)
C15 H15A 0.9900
C15 H15B 0.9900
C18 C17 1.472(2)
C2 C4 1.517(2)
C2 C3 1.518(2)
C2 C1 1.519(2)
C17 H17A 0.9900
C17 H17B 0.9900
C12 H12A 0.9800
C12 H12B 0.9800
C12 H12C 0.9800
C4 H4A 0.9800
C4 H4B 0.9800
C4 H4C 0.9800
C14 H14A 0.9800
C14 H14B 0.9800
C14 H14C 0.9800
C13 H13A 0.9800
C13 H13B 0.9800
C13 H13C 0.9800
C3 H3A 0.9800
C3 H3B 0.9800
C3 H3C 0.9800
C1 H1A 0.9800
C1 H1B 0.9800
C1 H1C 0.9800
